data_7062298
loop_
_publ_author_name
'Soltani, Fatemeh'
'Bikas, Rahman'
'Heydari, Neda'
'Kozakiewicz-Piekarz, Anna'

_publ_section_title
;
 Dinuclear oxidovanadium complexes with dihydrazone ligands derived from
 diethyl 2,6-dimethylpyridine-3,5-dicarboxylate obtained from Hantzsch
 reaction; crystal structure and catalytic activity
;
_journal_issue 13
_journal_name_full 'New Journal of Chemistry'
_journal_page_first 6102
_journal_page_last 6113
_journal_paper_doi 10.1039/D2NJ06279H
_journal_volume 47
_journal_year 2023
_chemical_formula_moiety 'C25 H21 N5 O10 V2, H2 O, 2(H4 N)'
_chemical_formula_sum 'C25 H31 N7 O11 V2'
_chemical_formula_weight 707.45
_space_group_crystal_system monoclinic
_space_group_IT_number 14
_space_group_name_Hall '-P 2ybc'
_space_group_name_H-M_alt 'P 1 21/c 1'
_atom_sites_solution_hydrogens mixed
_atom_sites_solution_primary direct
_atom_sites_solution_secondary difmap
_audit_creation_method SHELXL-2017/1
_audit_update_record
;
2023-02-13 deposited with the CCDC.	2023-02-20 downloaded from the CCDC.
;
_cell_angle_alpha 90
_cell_angle_beta 90.0557(2)
_cell_angle_gamma 90
_cell_formula_units_Z 4
_cell_length_a 7.1522(4)
_cell_length_b 15.2574(7)
_cell_length_c 25.8864(12)
_cell_measurement_reflns_used 1253
_cell_measurement_temperature 100(2)
_cell_measurement_theta_max 21.9390
_cell_measurement_theta_min 2.6790
_cell_volume 2824.8(2)
_computing_cell_refinement 'Oxford Diffraction CrysAlis'
_computing_data_collection 'Oxford Diffraction CrysAlis'
_computing_data_reduction 'Oxford Diffraction CrysAlis'
_computing_molecular_graphics 'Diamond software'
_computing_publication_material 'CIFTAB (Sheldrick, 2014)'
_computing_structure_refinement 'SHELXL-2017/1 (Sheldrick, 2017)'
_computing_structure_solution 'SHELXT-2017 (Sheldrick, 2017)'
_diffrn_ambient_temperature 100(2)
_diffrn_detector_area_resol_mean 10.0000
_diffrn_measured_fraction_theta_full 0.947
_diffrn_measured_fraction_theta_max 0.882
_diffrn_measurement_device_type 'XtaLAB Synergy, Dualflex, HyPix'
_diffrn_radiation_type CuK\a
_diffrn_radiation_wavelength 1.54184
_diffrn_reflns_av_R_equivalents 0.0287
_diffrn_reflns_av_unetI/netI 0.0277
_diffrn_reflns_Laue_measured_fraction_full 0.947
_diffrn_reflns_Laue_measured_fraction_max 0.882
_diffrn_reflns_limit_h_max 7
_diffrn_reflns_limit_h_min -9
_diffrn_reflns_limit_k_max 17
_diffrn_reflns_limit_k_min -19
_diffrn_reflns_limit_l_max 24
_diffrn_reflns_limit_l_min -32
_diffrn_reflns_number 12900
_diffrn_reflns_point_group_measured_fraction_full 0.947
_diffrn_reflns_point_group_measured_fraction_max 0.882
_diffrn_reflns_theta_full 67.684
_diffrn_reflns_theta_max 78.338
_diffrn_reflns_theta_min 3.362
_diffrn_source 'micro-focus sealed X-ray tube'
_exptl_absorpt_coefficient_mu 6.205
_exptl_absorpt_correction_T_max 1.00000
_exptl_absorpt_correction_T_min 0.44996
_exptl_absorpt_correction_type multi-scan
_exptl_absorpt_process_details 'CrysAlisPro 1.171.38.43 (Rigaku Oxford Diffraction, 2015)'
_exptl_crystal_colour orange
_exptl_crystal_density_diffrn 1.663
_exptl_crystal_description block
_exptl_crystal_F_000 1456
_exptl_crystal_size_max 0.252
_exptl_crystal_size_mid 0.173
_exptl_crystal_size_min 0.136
_refine_diff_density_max 0.632
_refine_diff_density_min -0.515
_refine_diff_density_rms 0.101
_refine_ls_extinction_method none
_refine_ls_goodness_of_fit_ref 1.182
_refine_ls_hydrogen_treatment mixed
_refine_ls_matrix_type full
_refine_ls_number_parameters 431
_refine_ls_number_reflns 5348
_refine_ls_number_restraints 20
_refine_ls_restrained_S_all 1.193
_refine_ls_R_factor_all 0.0641
_refine_ls_R_factor_gt 0.0624
_refine_ls_shift/su_max 0.008
_refine_ls_shift/su_mean 0.000
_refine_ls_structure_factor_coef Fsqd
_refine_ls_weighting_details 'w=1/[\s^2^(Fo^2^)+(0.0276P)^2^+16.6690P] where P=(Fo^2^+2Fc^2^)/3'
_refine_ls_weighting_scheme calc
_refine_ls_wR_factor_gt 0.1469
_refine_ls_wR_factor_ref 0.1476
_reflns_Friedel_coverage 0.000
_reflns_number_gt 5138
_reflns_number_total 5348
_reflns_threshold_expression 'I > 2\s(I)'
_cod_data_source_file d2nj06279h2.cif
_cod_data_source_block ft161-1a_a
_cod_depositor_comments 'Adding full bibliography for 7062297--7062298.cif.'
_cod_original_sg_symbol_H-M 'P 21/c'
_cod_database_code 7062298
_shelx_shelxl_version_number 2017/1
_shelx_space_group_comment
;
The symmetry employed for this shelxl refinement is uniquely defined
by the following loop, which should always be used as a source of
symmetry information in preference to the above space-group names.
They are only intended as comments.
;
_shelx_estimated_absorpt_t_min 0.304
_shelx_estimated_absorpt_t_max 0.486

loop_
_space_group_symop_operation_xyz
'x, y, z'
'-x, y+1/2, -z+1/2'
'-x, -y, -z'
'x, -y-1/2, z-1/2'

loop_
_atom_site_label
_atom_site_type_symbol
_atom_site_fract_x
_atom_site_fract_y
_atom_site_fract_z
_atom_site_U_iso_or_equiv
_atom_site_adp_type
_atom_site_occupancy
_atom_site_site_symmetry_order
_atom_site_calc_flag
_atom_site_refinement_flags_posn
_atom_site_refinement_flags_adp
_atom_site_refinement_flags_occupancy
_atom_site_disorder_assembly
_atom_site_disorder_group
V1A V 0.57699(10) 0.25450(4) 0.65231(3) 0.01294(18) Uani 1 1 d . . . . .
V1B V 0.88303(10) 0.75905(4) 0.65303(3) 0.01279(17) Uani 1 1 d . . . . .
C1A C 0.3963(6) -0.0130(3) 0.56265(18) 0.0199(9) Uani 1 1 d . . . . .
H1A H 0.366270 -0.012040 0.526891 0.024 Uiso 1 1 calc R U . . .
C2A C 0.3731(6) -0.0885(3) 0.59024(18) 0.0208(9) Uani 1 1 d . . . . .
H2A H 0.327185 -0.139679 0.573640 0.025 Uiso 1 1 calc R U . . .
C3A C 0.4168(6) -0.0905(3) 0.64294(18) 0.0196(9) Uani 1 1 d . . . . .
H3A H 0.400198 -0.143033 0.662104 0.024 Uiso 1 1 calc R U . . .
C4A C 0.4836(6) -0.0168(3) 0.66692(17) 0.0172(9) Uani 1 1 d . . . . .
O5A O 0.5288(5) -0.0113(2) 0.71787(12) 0.0221(7) Uani 1 1 d . . . . .
C6A C 0.4674(8) -0.0815(3) 0.74988(19) 0.0275(11) Uani 1 1 d . . . . .
H6A H 0.507357 -0.070859 0.785554 0.041 Uiso 1 1 calc R U . . .
H6B H 0.330710 -0.085449 0.748549 0.041 Uiso 1 1 calc R U . . .
H6C H 0.521887 -0.136637 0.737572 0.041 Uiso 1 1 calc R U . . .
C7A C 0.5083(6) 0.0622(3) 0.63916(16) 0.0151(8) Uani 1 1 d . . . . .
O8A O 0.5756(4) 0.13089(19) 0.66464(11) 0.0170(6) Uani 1 1 d . . . . .
C9A C 0.4643(6) 0.0636(3) 0.58667(17) 0.0168(8) Uani 1 1 d . . . . .
C10A C 0.4982(6) 0.1400(3) 0.55601(16) 0.0170(8) Uani 1 1 d . . . . .
H10A H 0.476064 0.136306 0.519888 0.020 Uiso 1 1 calc R U . . .
N11A N 0.5574(5) 0.2144(2) 0.57457(13) 0.0149(7) Uani 1 1 d . . . . .
N12A N 0.5956(5) 0.2772(2) 0.53698(13) 0.0162(7) Uani 1 1 d . . . . .
C13A C 0.6439(6) 0.3496(3) 0.56041(16) 0.0143(8) Uani 1 1 d . . . . .
O14A O 0.6525(4) 0.35656(19) 0.61046(11) 0.0183(6) Uani 1 1 d . . . . .
C15A C 0.6953(6) 0.4281(3) 0.52949(16) 0.0142(8) Uani 1 1 d . . . . .
C16A C 0.7142(6) 0.4284(3) 0.47540(16) 0.0145(8) Uani 1 1 d . . . . .
C17A C 0.6824(7) 0.3496(3) 0.44109(17) 0.0232(10) Uani 1 1 d . . . . .
H17A H 0.777224 0.312253 0.447599 0.035 Uiso 1 1 d R U . . .
H17B H 0.696874 0.360713 0.408649 0.035 Uiso 1 1 d R U . . .
H17C H 0.565404 0.337193 0.446599 0.035 Uiso 1 1 d R U . . .
N18A N 0.7689(5) 0.5013(2) 0.45051(13) 0.0148(7) Uani 1 1 d . . . . .
C16B C 0.8053(6) 0.5766(3) 0.47583(16) 0.0146(8) Uani 1 1 d . . . . .
C17B C 0.8712(6) 0.6509(3) 0.44254(16) 0.0176(9) Uani 1 1 d . . . . .
H17D H 0.974384 0.681408 0.459822 0.026 Uiso 1 1 calc R U . . .
H17E H 0.767889 0.691988 0.436789 0.026 Uiso 1 1 calc R U . . .
H17F H 0.914341 0.627927 0.409278 0.026 Uiso 1 1 calc R U . . .
C15B C 0.7857(6) 0.5811(3) 0.52984(16) 0.0145(8) Uani 1 1 d . . . . .
C18B C 0.7324(6) 0.5057(3) 0.55587(16) 0.0144(8) Uani 1 1 d . . . . .
H18B H 0.721113 0.506964 0.592422 0.017 Uiso 1 1 calc R U . . .
C13B C 0.8193(6) 0.6613(3) 0.56104(15) 0.0139(8) Uani 1 1 d . . . . .
O14B O 0.8436(4) 0.65200(19) 0.61074(11) 0.0179(6) Uani 1 1 d . . . . .
N12B N 0.8203(5) 0.7384(2) 0.53898(13) 0.0163(7) Uani 1 1 d . . . . .
N11B N 0.8518(5) 0.8032(2) 0.57632(13) 0.0134(7) Uani 1 1 d . . . . .
C10B C 0.8536(6) 0.8825(3) 0.55784(16) 0.0169(8) Uani 1 1 d . . . . .
H10B H 0.823849 0.889809 0.522330 0.020 Uiso 1 1 calc R U . . .
C9B C 0.8968(6) 0.9592(3) 0.58681(17) 0.0167(8) Uani 1 1 d . . . . .
C1B C 0.9144(6) 1.0401(3) 0.56004(18) 0.0196(9) Uani 1 1 d . . . . .
H1B H 0.883202 1.043414 0.524413 0.023 Uiso 1 1 calc R U . . .
C2B C 0.9763(6) 1.1134(3) 0.58549(18) 0.0216(9) Uani 1 1 d . . . . .
H2B H 0.987799 1.167363 0.567448 0.026 Uiso 1 1 calc R U . . .
C3B C 1.0225(6) 1.1090(3) 0.63794(18) 0.0196(9) Uani 1 1 d . . . . .
H3B H 1.069208 1.159491 0.655108 0.024 Uiso 1 1 calc R U . . .
C4B C 1.0005(6) 1.0316(3) 0.66486(16) 0.0172(9) Uani 1 1 d . . . . .
O5B O 1.0412(5) 1.0208(2) 0.71573(12) 0.0215(7) Uani 1 1 d . . . . .
C6B C 1.1286(7) 1.0936(3) 0.74128(18) 0.0231(10) Uani 1 1 d . . . . .
H6D H 1.151404 1.078675 0.777558 0.035 Uiso 1 1 calc R U . . .
H6E H 1.247680 1.107033 0.724340 0.035 Uiso 1 1 calc R U . . .
H6F H 1.046292 1.144894 0.739383 0.035 Uiso 1 1 calc R U . . .
C7B C 0.9347(6) 0.9542(3) 0.63992(16) 0.0160(8) Uani 1 1 d . . . . .
O8B O 0.9142(4) 0.88267(19) 0.66710(11) 0.0180(6) Uani 1 1 d . . . . .
O22A O 0.7336(4) 0.2749(2) 0.69751(12) 0.0196(6) Uani 1 1 d . . . . .
O21A O 0.3691(4) 0.2819(2) 0.67181(12) 0.0193(6) Uani 1 1 d . . . . .
O21B O 1.0813(5) 0.7268(2) 0.67746(13) 0.0237(7) Uani 1 1 d . . . . .
O22B O 0.7128(4) 0.7385(2) 0.69337(12) 0.0212(7) Uani 1 1 d . . . . .
O1W O 0.8640(5) 0.4769(2) 0.34494(12) 0.0248(7) Uani 1 1 d . . . . .
H1WA H 0.956458 0.441705 0.348393 0.037 Uiso 1 1 d R U . . .
H1WB H 0.833028 0.496755 0.374683 0.037 Uiso 1 1 d R U . . .
N24 N 0.0651(5) 0.3695(2) 0.71868(14) 0.0179(7) Uani 1 1 d D . . . .
H24A H 0.179(2) 0.3357(15) 0.7091(11) 0.027 Uiso 1 1 d D U . . .
H24B H 0.059(4) 0.4245(10) 0.6979(9) 0.027 Uiso 1 1 d D U . . .
H24C H -0.048(2) 0.3333(15) 0.7116(11) 0.027 Uiso 1 1 d D U . . .
H24D H 0.070(4) 0.3844(18) 0.7561(3) 0.027 Uiso 1 1 d D U . . .
N23 N 1.3834(5) 0.6439(3) 0.72294(14) 0.0212(8) Uani 1 1 d D . . . .
H23A H 1.5077(19) 0.6678(17) 0.7127(11) 0.032 Uiso 1 1 d D U . . .
H23B H 1.339(4) 0.6022(14) 0.6960(8) 0.032 Uiso 1 1 d D U . . .
H23C H 1.292(3) 0.6930(12) 0.7264(11) 0.032 Uiso 1 1 d D U . . .
H23D H 1.395(4) 0.6128(16) 0.7566(5) 0.032 Uiso 1 1 d D U . . .

loop_
_atom_site_aniso_label
_atom_site_aniso_U_11
_atom_site_aniso_U_22
_atom_site_aniso_U_33
_atom_site_aniso_U_23
_atom_site_aniso_U_13
_atom_site_aniso_U_12
V1A 0.0149(4) 0.0091(3) 0.0148(3) -0.0005(3) 0.0020(3) -0.0013(3)
V1B 0.0156(4) 0.0078(3) 0.0149(3) 0.0009(3) 0.0000(3) -0.0007(3)
C1A 0.017(2) 0.018(2) 0.024(2) -0.0017(18) -0.0026(17) -0.0001(18)
C2A 0.016(2) 0.013(2) 0.033(2) -0.0022(18) -0.0044(18) -0.0011(17)
C3A 0.019(2) 0.0093(19) 0.031(2) 0.0047(17) 0.0037(18) -0.0001(16)
C4A 0.013(2) 0.015(2) 0.024(2) 0.0016(17) 0.0039(16) 0.0043(16)
O5A 0.0315(18) 0.0146(15) 0.0200(15) 0.0038(12) 0.0033(13) 0.0007(13)
C6A 0.037(3) 0.019(2) 0.026(2) 0.0094(19) 0.007(2) 0.005(2)
C7A 0.0106(19) 0.0107(19) 0.024(2) -0.0012(16) 0.0034(16) -0.0020(15)
O8A 0.0196(15) 0.0127(14) 0.0186(14) 0.0002(11) 0.0023(12) -0.0004(12)
C9A 0.015(2) 0.012(2) 0.023(2) 0.0002(17) 0.0033(17) 0.0004(16)
C10A 0.018(2) 0.015(2) 0.018(2) -0.0018(16) 0.0007(16) 0.0010(17)
N11A 0.0171(17) 0.0097(16) 0.0179(17) -0.0001(13) 0.0016(14) -0.0016(14)
N12A 0.0185(18) 0.0129(17) 0.0173(17) 0.0022(14) 0.0020(14) 0.0025(14)
C13A 0.0117(19) 0.0126(19) 0.0186(19) 0.0004(16) 0.0015(15) -0.0003(16)
O14A 0.0273(17) 0.0101(14) 0.0175(14) 0.0016(11) 0.0025(12) -0.0048(12)
C15A 0.0114(19) 0.0095(19) 0.022(2) 0.0007(16) 0.0020(16) -0.0019(15)
C16A 0.013(2) 0.0108(19) 0.019(2) 0.0003(16) 0.0019(16) -0.0006(16)
C17A 0.032(3) 0.017(2) 0.020(2) -0.0014(18) 0.0071(19) -0.0052(19)
N18A 0.0144(17) 0.0129(17) 0.0171(17) 0.0005(13) 0.0020(14) 0.0006(14)
C16B 0.0130(19) 0.0115(19) 0.019(2) -0.0004(16) 0.0029(16) 0.0004(16)
C17B 0.023(2) 0.012(2) 0.018(2) 0.0004(16) 0.0010(17) -0.0009(17)
C15B 0.0132(19) 0.0108(19) 0.020(2) 0.0022(16) 0.0002(16) 0.0005(15)
C18B 0.0109(19) 0.015(2) 0.0175(19) 0.0008(16) 0.0005(16) -0.0002(16)
C13B 0.0127(19) 0.0123(19) 0.0167(19) -0.0010(16) 0.0002(15) -0.0008(16)
O14B 0.0267(16) 0.0108(14) 0.0161(14) -0.0004(11) -0.0005(12) -0.0024(12)
N12B 0.025(2) 0.0074(16) 0.0160(17) -0.0017(13) -0.0017(14) -0.0033(14)
N11B 0.0145(17) 0.0097(16) 0.0161(16) 0.0000(13) -0.0016(13) -0.0016(13)
C10B 0.017(2) 0.017(2) 0.0170(19) 0.0014(16) -0.0016(16) 0.0007(17)
C9B 0.015(2) 0.0110(19) 0.024(2) -0.0003(16) -0.0002(17) -0.0018(16)
C1B 0.017(2) 0.017(2) 0.025(2) 0.0036(17) 0.0008(17) -0.0004(17)
C2B 0.022(2) 0.014(2) 0.029(2) 0.0031(18) 0.0046(19) 0.0005(18)
C3B 0.017(2) 0.011(2) 0.030(2) -0.0046(17) 0.0026(18) -0.0025(17)
C4B 0.015(2) 0.016(2) 0.021(2) -0.0034(17) 0.0026(16) -0.0013(17)
O5B 0.0285(17) 0.0150(15) 0.0211(15) -0.0030(12) -0.0012(13) -0.0036(13)
C6B 0.024(2) 0.021(2) 0.024(2) -0.0086(18) 0.0011(18) -0.0057(19)
C7B 0.016(2) 0.0108(19) 0.022(2) -0.0003(16) 0.0031(16) -0.0014(16)
O8B 0.0258(16) 0.0088(14) 0.0195(15) 0.0007(11) 0.0002(12) -0.0029(12)
O22A 0.0199(16) 0.0165(15) 0.0224(15) -0.0007(12) -0.0019(12) -0.0037(12)
O21A 0.0203(16) 0.0152(15) 0.0224(15) -0.0012(12) 0.0043(12) 0.0010(12)
O21B 0.0218(16) 0.0209(16) 0.0284(17) 0.0031(13) -0.0070(13) 0.0005(13)
O22B 0.0222(16) 0.0156(15) 0.0260(16) 0.0003(12) 0.0059(13) 0.0014(13)
O1W 0.0342(19) 0.0181(16) 0.0221(16) -0.0004(13) 0.0049(14) 0.0033(14)
N24 0.0160(18) 0.0158(18) 0.0218(18) -0.0017(14) 0.0035(14) -0.0008(14)
N23 0.0191(19) 0.023(2) 0.0218(18) 0.0003(15) -0.0025(15) 0.0003(16)

loop_
_atom_type_symbol
_atom_type_description
_atom_type_scat_dispersion_real
_atom_type_scat_dispersion_imag
_atom_type_scat_source
C C 0.0181 0.0091 'International Tables Vol C Tables 4.2.6.8 and 6.1.1.4'
H H 0.0000 0.0000 'International Tables Vol C Tables 4.2.6.8 and 6.1.1.4'
N N 0.0311 0.0180 'International Tables Vol C Tables 4.2.6.8 and 6.1.1.4'
O O 0.0492 0.0322 'International Tables Vol C Tables 4.2.6.8 and 6.1.1.4'
V V 0.0687 2.1097 'International Tables Vol C Tables 4.2.6.8 and 6.1.1.4'

loop_
_geom_angle_atom_site_label_1
_geom_angle_atom_site_label_2
_geom_angle_atom_site_label_3
_geom_angle
_geom_angle_site_symmetry_1
_geom_angle_site_symmetry_3
_geom_angle_publ_flag
O21A V1A O22A 110.60(16) . . ?
O21A V1A O8A 101.34(14) . . ?
O22A V1A O8A 94.12(14) . . ?
O21A V1A O14A 102.62(14) . . ?
O22A V1A O14A 93.12(14) . . ?
O8A V1A O14A 150.64(13) . . ?
O21A V1A N11A 108.13(15) . . ?
O22A V1A N11A 140.99(15) . . ?
O8A V1A N11A 82.70(13) . . ?
O14A V1A N11A 73.89(13) . . ?
O21B V1B O22B 110.04(17) . . ?
O21B V1B O8B 96.96(15) . . ?
O22B V1B O8B 98.80(14) . . ?
O21B V1B O14B 95.09(15) . . ?
O22B V1B O14B 95.09(14) . . ?
O8B V1B O14B 157.24(13) . . ?
O21B V1B N11B 123.62(16) . . ?
O22B V1B N11B 125.77(16) . . ?
O8B V1B N11B 82.98(13) . . ?
O14B V1B N11B 74.27(12) . . ?
C2A C1A C9A 120.7(4) . . ?
C2A C1A H1A 119.7 . . ?
C9A C1A H1A 119.7 . . ?
C1A C2A C3A 120.1(4) . . ?
C1A C2A H2A 120.0 . . ?
C3A C2A H2A 120.0 . . ?
C4A C3A C2A 120.1(4) . . ?
C4A C3A H3A 120.0 . . ?
C2A C3A H3A 120.0 . . ?
O5A C4A C3A 124.9(4) . . ?
O5A C4A C7A 114.2(4) . . ?
C3A C4A C7A 120.9(4) . . ?
C4A O5A C6A 116.4(4) . . ?
O5A C6A H6A 109.5 . . ?
O5A C6A H6B 109.5 . . ?
H6A C6A H6B 109.5 . . ?
O5A C6A H6C 109.5 . . ?
H6A C6A H6C 109.5 . . ?
H6B C6A H6C 109.5 . . ?
O8A C7A C9A 123.5(4) . . ?
O8A C7A C4A 117.7(4) . . ?
C9A C7A C4A 118.7(4) . . ?
C7A O8A V1A 134.2(3) . . ?
C7A C9A C1A 119.6(4) . . ?
C7A C9A C10A 121.0(4) . . ?
C1A C9A C10A 119.3(4) . . ?
N11A C10A C9A 124.1(4) . . ?
N11A C10A H10A 118.0 . . ?
C9A C10A H10A 118.0 . . ?
C10A N11A N12A 113.9(3) . . ?
C10A N11A V1A 128.7(3) . . ?
N12A N11A V1A 117.1(3) . . ?
C13A N12A N11A 108.0(3) . . ?
O14A C13A N12A 122.9(4) . . ?
O14A C13A C15A 117.3(4) . . ?
N12A C13A C15A 119.8(4) . . ?
C13A O14A V1A 118.0(3) . . ?
C18B C15A C16A 117.8(4) . . ?
C18B C15A C13A 117.9(4) . . ?
C16A C15A C13A 124.2(4) . . ?
N18A C16A C15A 120.5(4) . . ?
N18A C16A C17A 114.9(4) . . ?
C15A C16A C17A 124.6(4) . . ?
C16A C17A H17A 106.3 . . ?
C16A C17A H17B 113.4 . . ?
H17A C17A H17B 102.5 . . ?
C16A C17A H17C 102.7 . . ?
H17A C17A H17C 123.8 . . ?
H17B C17A H17C 108.6 . . ?
C16A N18A C16B 121.9(4) . . ?
N18A C16B C15B 120.4(4) . . ?
N18A C16B C17B 115.2(4) . . ?
C15B C16B C17B 124.4(4) . . ?
C16B C17B H17D 109.5 . . ?
C16B C17B H17E 109.5 . . ?
H17D C17B H17E 109.5 . . ?
C16B C17B H17F 109.5 . . ?
H17D C17B H17F 109.5 . . ?
H17E C17B H17F 109.5 . . ?
C18B C15B C16B 118.0(4) . . ?
C18B C15B C13B 117.6(4) . . ?
C16B C15B C13B 124.4(4) . . ?
C15B C18B C15A 121.3(4) . . ?
C15B C18B H18B 119.3 . . ?
C15A C18B H18B 119.3 . . ?
O14B C13B N12B 121.8(4) . . ?
O14B C13B C15B 117.9(4) . . ?
N12B C13B C15B 120.3(4) . . ?
C13B O14B V1B 118.2(3) . . ?
C13B N12B N11B 109.5(3) . . ?
C10B N11B N12B 113.9(3) . . ?
C10B N11B V1B 130.0(3) . . ?
N12B N11B V1B 116.2(2) . . ?
N11B C10B C9B 124.9(4) . . ?
N11B C10B H10B 117.5 . . ?
C9B C10B H10B 117.5 . . ?
C7B C9B C1B 120.5(4) . . ?
C7B C9B C10B 120.9(4) . . ?
C1B C9B C10B 118.4(4) . . ?
C2B C1B C9B 120.2(4) . . ?
C2B C1B H1B 119.9 . . ?
C9B C1B H1B 119.9 . . ?
C1B C2B C3B 120.2(4) . . ?
C1B C2B H2B 119.9 . . ?
C3B C2B H2B 119.9 . . ?
C4B C3B C2B 120.3(4) . . ?
C4B C3B H3B 119.8 . . ?
C2B C3B H3B 119.8 . . ?
O5B C4B C3B 124.7(4) . . ?
O5B C4B C7B 114.1(4) . . ?
C3B C4B C7B 121.2(4) . . ?
C4B O5B C6B 116.5(3) . . ?
O5B C6B H6D 109.5 . . ?
O5B C6B H6E 109.5 . . ?
H6D C6B H6E 109.5 . . ?
O5B C6B H6F 109.5 . . ?
H6D C6B H6F 109.5 . . ?
H6E C6B H6F 109.5 . . ?
O8B C7B C9B 123.5(4) . . ?
O8B C7B C4B 119.0(4) . . ?
C9B C7B C4B 117.5(4) . . ?
C7B O8B V1B 136.5(3) . . ?
H1WA O1W H1WB 109.2 . . ?
H24A N24 H24B 109.5(3) . . ?
H24A N24 H24C 109.5(3) . . ?
H24B N24 H24C 109.4(3) . . ?
H24A N24 H24D 109.5(3) . . ?
H24B N24 H24D 109.5(3) . . ?
H24C N24 H24D 109.5(3) . . ?
H23A N23 H23B 109.5(3) . . ?
H23A N23 H23C 109.5(3) . . ?
H23B N23 H23C 109.5(3) . . ?
H23A N23 H23D 109.5(3) . . ?
H23B N23 H23D 109.5(3) . . ?
H23C N23 H23D 109.5(3) . . ?

loop_
_geom_bond_atom_site_label_1
_geom_bond_atom_site_label_2
_geom_bond_distance
_geom_bond_site_symmetry_2
_geom_bond_publ_flag
V1A O21A 1.625(3) . ?
V1A O22A 1.649(3) . ?
V1A O8A 1.913(3) . ?
V1A O14A 1.973(3) . ?
V1A N11A 2.108(3) . ?
V1B O21B 1.628(3) . ?
V1B O22B 1.635(3) . ?
V1B O8B 1.934(3) . ?
V1B O14B 1.986(3) . ?
V1B N11B 2.109(3) . ?
C1A C2A 1.366(6) . ?
C1A C9A 1.410(6) . ?
C1A H1A 0.9500 . ?
C2A C3A 1.400(7) . ?
C2A H2A 0.9500 . ?
C3A C4A 1.370(6) . ?
C3A H3A 0.9500 . ?
C4A O5A 1.360(5) . ?
C4A C7A 1.414(6) . ?
O5A C6A 1.424(5) . ?
C6A H6A 0.9800 . ?
C6A H6B 0.9800 . ?
C6A H6C 0.9800 . ?
C7A O8A 1.328(5) . ?
C7A C9A 1.395(6) . ?
C9A C10A 1.431(6) . ?
C10A N11A 1.303(5) . ?
C10A H10A 0.9500 . ?
N11A N12A 1.392(5) . ?
N12A C13A 1.307(5) . ?
C13A O14A 1.301(5) . ?
C13A C15A 1.487(6) . ?
C15A C18B 1.391(6) . ?
C15A C16A 1.407(6) . ?
C16A N18A 1.344(5) . ?
C16A C17A 1.512(6) . ?
C17A H17A 0.9011 . ?
C17A H17B 0.8631 . ?
C17A H17C 0.8700 . ?
N18A C16B 1.348(5) . ?
C16B C15B 1.407(6) . ?
C16B C17B 1.501(6) . ?
C17B H17D 0.9800 . ?
C17B H17E 0.9800 . ?
C17B H17F 0.9800 . ?
C15B C18B 1.387(6) . ?
C15B C13B 1.486(6) . ?
C18B H18B 0.9500 . ?
C13B O14B 1.306(5) . ?
C13B N12B 1.308(5) . ?
N12B N11B 1.401(5) . ?
N11B C10B 1.301(5) . ?
C10B C9B 1.423(6) . ?
C10B H10B 0.9500 . ?
C9B C7B 1.403(6) . ?
C9B C1B 1.422(6) . ?
C1B C2B 1.371(6) . ?
C1B H1B 0.9500 . ?
C2B C3B 1.399(7) . ?
C2B H2B 0.9500 . ?
C3B C4B 1.380(6) . ?
C3B H3B 0.9500 . ?
C4B O5B 1.358(5) . ?
C4B C7B 1.427(6) . ?
O5B C6B 1.436(5) . ?
C6B H6D 0.9800 . ?
C6B H6E 0.9800 . ?
C6B H6F 0.9800 . ?
C7B O8B 1.306(5) . ?
O1W H1WA 0.8565 . ?
O1W H1WB 0.8566 . ?
N24 H24A 0.9969(19) . ?
N24 H24B 0.9971(19) . ?
N24 H24C 0.9970(19) . ?
N24 H24D 0.9969(19) . ?
N23 H23A 0.9970(19) . ?
N23 H23B 0.9970(19) . ?
N23 H23C 0.9969(19) . ?
N23 H23D 0.9970(19) . ?

loop_
_geom_hbond_atom_site_label_D
_geom_hbond_atom_site_label_H
_geom_hbond_atom_site_label_A
_geom_hbond_distance_DH
_geom_hbond_distance_HA
_geom_hbond_distance_DA
_geom_hbond_angle_DHA
_geom_hbond_site_symmetry_A
_geom_hbond_publ_flag
C6A H6A O21A 0.98 2.65 3.133(6) 110.3 2_646 yes
C6A H6C O22B 0.98 2.61 3.573(6) 167.8 1_545 yes
C6B H6F O21B 0.98 2.65 3.288(6) 122.9 2_756 yes
O1W H1WA O14B 0.86 2.28 3.091(5) 157.6 3_766 yes
O1W H1WB N18A 0.86 2.02 2.841(5) 161.1 . yes
N24 H24A O21A 0.9969(19) 1.858(10) 2.827(5) 163(3) . yes
N24 H24B O1W 0.9971(19) 1.948(11) 2.909(5) 161(2) 3_666 yes
N24 H24C O22A 0.9970(19) 1.834(5) 2.829(5) 175(2) 1_455 yes
N24 H24D O5B 0.9969(19) 2.34(2) 2.966(5) 119.6(19) 2_646 yes
N24 H24D O8B 0.9969(19) 1.990(8) 2.967(5) 166(2) 2_646 yes
N23 H23A O22B 0.9970(19) 1.888(8) 2.867(5) 166(2) 1_655 yes
N23 H23B O1W 0.9970(19) 2.163(13) 3.100(5) 156(2) 3_766 yes
N23 H23C O22A 0.9969(19) 2.34(3) 2.990(5) 122(2) 2_756 yes
N23 H23C O21B 0.9969(19) 2.04(2) 2.765(5) 128(2) . yes
N23 H23D O5A 0.9970(19) 2.08(2) 2.890(5) 137(2) 2_756 yes
N23 H23D O8A 0.9970(19) 2.067(17) 2.931(5) 144(2) 2_756 yes

loop_
_geom_torsion_atom_site_label_1
_geom_torsion_atom_site_label_2
_geom_torsion_atom_site_label_3
_geom_torsion_atom_site_label_4
_geom_torsion
_geom_torsion_site_symmetry_1
_geom_torsion_site_symmetry_2
_geom_torsion_site_symmetry_3
_geom_torsion_site_symmetry_4
_geom_torsion_publ_flag
C9A C1A C2A C3A 0.0(7) . . . . ?
C1A C2A C3A C4A -0.2(7) . . . . ?
C2A C3A C4A O5A 179.4(4) . . . . ?
C2A C3A C4A C7A 0.4(7) . . . . ?
C3A C4A O5A C6A -12.9(6) . . . . ?
C7A C4A O5A C6A 166.2(4) . . . . ?
O5A C4A C7A O8A 1.6(6) . . . . ?
C3A C4A C7A O8A -179.3(4) . . . . ?
O5A C4A C7A C9A -179.4(4) . . . . ?
C3A C4A C7A C9A -0.3(6) . . . . ?
C9A C7A O8A V1A 19.8(6) . . . . ?
C4A C7A O8A V1A -161.3(3) . . . . ?
O8A C7A C9A C1A 179.0(4) . . . . ?
C4A C7A C9A C1A 0.1(6) . . . . ?
O8A C7A C9A C10A 3.0(6) . . . . ?
C4A C7A C9A C10A -175.9(4) . . . . ?
C2A C1A C9A C7A 0.0(7) . . . . ?
C2A C1A C9A C10A 176.1(4) . . . . ?
C7A C9A C10A N11A -5.3(7) . . . . ?
C1A C9A C10A N11A 178.6(4) . . . . ?
C9A C10A N11A N12A 174.8(4) . . . . ?
C9A C10A N11A V1A -11.7(6) . . . . ?
C10A N11A N12A C13A 176.7(4) . . . . ?
V1A N11A N12A C13A 2.4(4) . . . . ?
N11A N12A C13A O14A 0.3(5) . . . . ?
N11A N12A C13A C15A 179.2(3) . . . . ?
N12A C13A O14A V1A -3.0(5) . . . . ?
C15A C13A O14A V1A 178.0(3) . . . . ?
O14A C13A C15A C18B -5.6(6) . . . . ?
N12A C13A C15A C18B 175.4(4) . . . . ?
O14A C13A C15A C16A 172.3(4) . . . . ?
N12A C13A C15A C16A -6.7(6) . . . . ?
C18B C15A C16A N18A 0.9(6) . . . . ?
C13A C15A C16A N18A -177.1(4) . . . . ?
C18B C15A C16A C17A 178.9(4) . . . . ?
C13A C15A C16A C17A 0.9(7) . . . . ?
C15A C16A N18A C16B -0.8(6) . . . . ?
C17A C16A N18A C16B -179.0(4) . . . . ?
C16A N18A C16B C15B -0.4(6) . . . . ?
C16A N18A C16B C17B 178.0(4) . . . . ?
N18A C16B C15B C18B 1.5(6) . . . . ?
C17B C16B C15B C18B -176.7(4) . . . . ?
N18A C16B C15B C13B -178.9(4) . . . . ?
C17B C16B C15B C13B 2.9(7) . . . . ?
C16B C15B C18B C15A -1.4(6) . . . . ?
C13B C15B C18B C15A 178.9(4) . . . . ?
C16A C15A C18B C15B 0.3(6) . . . . ?
C13A C15A C18B C15B 178.4(4) . . . . ?
C18B C15B C13B O14B 17.0(6) . . . . ?
C16B C15B C13B O14B -162.7(4) . . . . ?
C18B C15B C13B N12B -161.7(4) . . . . ?
C16B C15B C13B N12B 18.6(6) . . . . ?
N12B C13B O14B V1B 0.0(5) . . . . ?
C15B C13B O14B V1B -178.7(3) . . . . ?
O14B C13B N12B N11B 0.5(6) . . . . ?
C15B C13B N12B N11B 179.1(4) . . . . ?
C13B N12B N11B C10B -179.5(4) . . . . ?
C13B N12B N11B V1B -0.7(4) . . . . ?
N12B N11B C10B C9B -174.9(4) . . . . ?
V1B N11B C10B C9B 6.5(7) . . . . ?
N11B C10B C9B C7B -2.6(7) . . . . ?
N11B C10B C9B C1B 172.8(4) . . . . ?
C7B C9B C1B C2B 2.8(7) . . . . ?
C10B C9B C1B C2B -172.7(4) . . . . ?
C9B C1B C2B C3B 0.0(7) . . . . ?
C1B C2B C3B C4B -2.1(7) . . . . ?
C2B C3B C4B O5B -179.9(4) . . . . ?
C2B C3B C4B C7B 1.4(7) . . . . ?
C3B C4B O5B C6B -5.8(6) . . . . ?
C7B C4B O5B C6B 172.9(4) . . . . ?
C1B C9B C7B O8B 177.3(4) . . . . ?
C10B C9B C7B O8B -7.4(7) . . . . ?
C1B C9B C7B C4B -3.3(6) . . . . ?
C10B C9B C7B C4B 172.0(4) . . . . ?
O5B C4B C7B O8B 1.9(6) . . . . ?
C3B C4B C7B O8B -179.3(4) . . . . ?
O5B C4B C7B C9B -177.5(4) . . . . ?
C3B C4B C7B C9B 1.3(6) . . . . ?
C9B C7B O8B V1B 15.0(7) . . . . ?
C4B C7B O8B V1B -164.4(3) . . . . ?
